data_1528518
loop_
_publ_author_name
'Gavilan, E.'
'Audebrand, N.'
'Jeanneau, E.'

_publ_section_title
;
 A new series of mixed oxalates M M'(C2 O4)3 (H2 O)3 * n(H2 O) (M = Cd,
 Hg, Pb; M' = Zr, Hf) based on eight-fold coordinated metals: synthesis,
 crystal structure from single-crystal and powder diffraction data and
 thermal behaviour
;
_journal_name_full 'Solid State Sciences'
_journal_page_first 985
_journal_page_last 999
_journal_volume 9
_journal_year 2007
_chemical_formula_sum 'C6 H8 O16 Pb Zr'
_chemical_name_systematic '(Pb Zr (C2 O4)3 (H2 O)3) (H2 O)'
_space_group_IT_number 14
_symmetry_space_group_name_Hall '-P 2ybc'
_symmetry_space_group_name_H-M 'P 1 21/c 1'
_cell_angle_alpha 90
_cell_angle_beta 105.855
_cell_angle_gamma 90
_cell_formula_units_Z 4
_cell_length_a 10.0978
_cell_length_b 14.3912
_cell_length_c 9.6585
_cell_volume 1350.171
_citation_journal_id_ASTM SSSCFJ
_cod_data_source_file Gavilan_SSSCFJ_2007_1445.cif
_cod_data_source_block C6H8O16Pb1Zr1
_cod_original_formula_sum 'C6 H8 O16 Pb1 Zr1'
_cod_database_code 1528518

loop_
_symmetry_equiv_pos_as_xyz
x,y,z
-x,y+1/2,-z+1/2
-x,-y,-z
x,-y-1/2,z-1/2

loop_
_atom_site_label
_atom_site_type_symbol
_atom_site_fract_x
_atom_site_fract_y
_atom_site_fract_z
_atom_site_occupancy
_atom_site_U_iso_or_equiv
C3 C+3 -0.1915 0.3728 0.7048 1 0.0
O11 O-2 0.4707 0.432 0.1702 1 0.0
O13 O-2 0.929 0.4703 0.1682 1 0.0
O3 O-2 0.2516 0.2952 0.7319 1 0.0
Pb1 Pb+2 0.51738 0.36038 0.43342 1 0.0
H3 H+1 0.5 0.129 0.407 1 0.0
O6 O-2 0.6833 0.3757 0.6903 1 0.0
C1 C+3 0.6885 0.568 0.3727 1 0.0
H6 H+1 0.044 0.246 0.938 1 0.0
C5 C+3 0.231 0.4021 1.1464 1 0.0
H7 H+1 0.777 0.33 0.271 1 0.0
C4 C+3 0.8617 0.3515 0.5722 1 0.0
H5 H+1 0.13 0.186 0.839 1 0.0
Zr1 Zr+4 0.12161 0.38666 0.81697 1 0.0
C2 C+3 0.6746 0.6736 0.3471 1 0.0
O5 O-2 -0.0968 0.3863 0.8195 1 0.0
O4 O-2 0.401 0.2793 0.6016 1 0.0
O16 O-2 0.7899 0.328 0.1769 1 0.0
H2 H+1 0.971 0.435 0.107 1 0.0
C6 C+3 0.357 0.4182 1.0882 1 0.0
O9 O-2 0.1182 0.3916 1.0464 1 0.0
O10 O-2 0.2423 0.3986 0.2762 1 0.0
H4 H+1 0.629 0.15 0.362 1 0.0
O15 O-2 0.0943 0.2394 0.8754 1 0.0
O14 O-2 0.5788 0.1687 0.4285 1 0.0
O7 O-2 -0.0074 0.3531 0.5978 1 0.0
H8 H+1 0.699 0.33 0.112 1 0.0
H1 H+1 0.862 0.429 0.188 1 0.0
O12 O-2 0.3279 0.4147 0.951 1 0.0
O1 O-2 0.6131 0.5298 0.4385 1 0.0
O2 O-2 0.7779 0.5302 0.3226 1 0.0
O8 O-2 0.7794 0.3323 0.456 1 0.0
